data_9004951
loop_
_publ_author_name
'Kampf, A. R.'

_publ_section_title
;The crystal structure of cobaltarthurite from the Bou Azzer district,
 Morocco: The location of hydrogen atoms in the arthurite structure-type
;
_journal_name_full 'The Canadian Mineralogist'
_journal_page_first 1387
_journal_page_last 1391
_journal_paper_doi 10.2113/gscanmin.43.4.1387
_journal_volume 43
_journal_year 2005
_chemical_compound_source 'Bou Azzer district, Morocco'
_chemical_formula_sum 'As2 Co Fe2 H12 O14'
_chemical_name_mineral Cobaltarthurite
_space_group_IT_number 14
_symmetry_space_group_name_Hall '-P 2ybc'
_symmetry_space_group_name_H-M 'P 1 21/c 1'
_cell_angle_alpha 90
_cell_angle_beta 94.2070
_cell_angle_gamma 90
_cell_formula_units_Z 2
_cell_length_a 10.2635
_cell_length_b 9.7028
_cell_length_c 5.5711
_cell_volume 553.301
_database_code_amcsd 0006049
_exptl_crystal_density_diffrn 3.341
_cod_original_formula_sum 'Co Fe2 As2 O14 H12'
_cod_database_code 9004951

loop_
_space_group_symop_operation_xyz
x,y,z
x,1/2-y,1/2+z
-x,1/2+y,1/2-z
-x,-y,-z

loop_
_atom_site_aniso_label
_atom_site_aniso_U_11
_atom_site_aniso_U_22
_atom_site_aniso_U_33
_atom_site_aniso_U_12
_atom_site_aniso_U_13
_atom_site_aniso_U_23
Co2+ 0.01000 0.01180 0.01060 -0.00230 0.00200 -0.00170
Fe3+ 0.00910 0.00750 0.00590 0.00000 0.00080 0.00030
As 0.00740 0.00870 0.00620 0.00010 0.00110 -0.00010
O1 0.01160 0.01130 0.00670 -0.00320 0.00380 -0.00040
O2 0.01170 0.00880 0.00770 0.00020 -0.00090 -0.00130
O3 0.00860 0.01870 0.01360 0.00340 0.00160 0.00300
O4 0.01190 0.00910 0.01170 -0.00060 0.00100 -0.00130
O-H 0.01200 0.01160 0.00990 0.00300 0.00400 0.00210
OW1 0.01900 0.02580 0.01640 -0.00210 0.00290 -0.00130
OW2 0.02060 0.01890 0.03340 -0.00280 0.00210 -0.01420

loop_
_atom_site_label
_atom_site_fract_x
_atom_site_fract_y
_atom_site_fract_z
_atom_site_U_iso_or_equiv
_atom_site_type_symbol
_atom_site_attached_hydrogens
Co2+ 0.00000 0.00000 0.00000 0.01070 Co 0
Fe3+ 0.45610 0.13630 0.33970 0.00750 Fe 0
As 0.29730 0.42770 0.32780 0.00740 As 0
O1 0.39890 0.48480 0.11780 0.00970 O 0
O2 0.35580 0.48970 0.59950 0.00950 O 0
O3 0.14830 0.49040 0.25940 0.01360 O 0
O4 0.29700 0.25420 0.32040 0.01090 O 0
O-H 0.54170 0.23280 0.07830 0.01100 O 1
OW1 0.12890 0.90620 0.29360 0.02030 O 0
OW2 0.04600 0.19030 0.13610 0.02430 O 0
H 0.58160 0.17890 0.98150 0.05000 H 0
H11 0.19910 0.90850 0.24780 0.05000 H 0
H12 0.12520 0.93260 0.43180 0.05000 H 0
H21 0.10960 0.21730 0.23280 0.05000 H 0
H22 0.98390 0.23830 0.18190 0.05000 H 0

loop_
_cod_changelog_entry_id
_cod_changelog_entry_author
_cod_changelog_entry_date
_cod_changelog_entry_text
1
;cod-tools version 3.8.0
Id: cif_guess_AMCSD_atom_types 9574 2023-05-10 09:00:05Z saulius
;
2023-05-10T18:49:44+03:00
;Derived atom types and hydrogen counts
from atom names that follow the AMCSD naming convention
(Wat == water, O-H == hydroxyl).
;
2
;cod-tools version 3.10.1
Id: cif_fix_AMCSD_aniso_labels 10200 2024-08-01 14:09:44Z saulius
;
2024-08-02T12:20:50+03:00
;Changed the following '_atom_site_aniso_label' values:
'OH' -> 'O-H'
;

loop_
_cod_related_entry_id
_cod_related_entry_database
_cod_related_entry_code
1 AMCSD 0006049
